data_7202696
loop_
_publ_author_name
'Ho, Soo Yei'
'Tiekink, Edward R. T.'

_publ_section_title
;
 Supramolecular aggregation patterns in the crystal structures of the
 dinuclear phosphinegold(i) thiolates,
 [(Ph2P(CH2)4PPh2){AuSC(OR)?NC6H4Y-4}2] for R = Me, Et or iPr and Y =
 H, NO2 or Me: the influence on intermolecular interactions exerted by
 R and Y
;
_journal_issue 5
_journal_name_full CrystEngComm
_journal_page_first 368
_journal_paper_doi 10.1039/b700295e
_journal_volume 9
_journal_year 2007
_chemical_formula_sum 'C46 H52 Au2 N2 O4 P2 S2'
_chemical_formula_weight 1216.89
_space_group_IT_number 15
_symmetry_cell_setting monoclinic
_symmetry_space_group_name_Hall '-C 2yc'
_symmetry_space_group_name_H-M 'C 1 2/c 1'
_atom_sites_solution_hydrogens geom
_atom_sites_solution_primary direct
_atom_sites_solution_secondary difmap
_audit_creation_method SHELXL-97
_cell_angle_alpha 90
_cell_angle_beta 104.601(2)
_cell_angle_gamma 90
_cell_formula_units_Z 4
_cell_length_a 13.8791(10)
_cell_length_b 13.3279(10)
_cell_length_c 26.1381(19)
_cell_measurement_reflns_used 4668
_cell_measurement_temperature 223(2)
_cell_measurement_theta_max 26.4
_cell_measurement_theta_min 2.5
_cell_volume 4678.9(6)
_computing_cell_refinement 'SAINT (Bruker, 2000)'
_computing_data_collection 'SMART (Bruker, 2000)'
_computing_data_reduction 'SHELXTL (Bruker, 2000)'
_computing_molecular_graphics 'ORTEPII (Johnson, 1976)'
_computing_publication_material 'Bruker SHEXLTL (Bruker, 2000)'
_computing_structure_refinement 'SHELXL-97 (Sheldrick, 1997)'
_computing_structure_solution 'PATTY in DIRDIF92 (Beurskens et al., 1992)'
_diffrn_ambient_temperature 223(2)
_diffrn_measured_fraction_theta_full 0.996
_diffrn_measured_fraction_theta_max 0.996
_diffrn_measurement_device_type 'Bruker AXS SMART CCD'
_diffrn_measurement_method '\w scans'
_diffrn_radiation_monochromator graphite
_diffrn_radiation_source 'fine-focus sealed tube'
_diffrn_radiation_type MoK\a
_diffrn_radiation_wavelength 0.71069
_diffrn_reflns_av_R_equivalents 0.036
_diffrn_reflns_av_sigmaI/netI 0.048
_diffrn_reflns_limit_h_max 9
_diffrn_reflns_limit_h_min -19
_diffrn_reflns_limit_k_max 18
_diffrn_reflns_limit_k_min -18
_diffrn_reflns_limit_l_max 36
_diffrn_reflns_limit_l_min -28
_diffrn_reflns_number 19265
_diffrn_reflns_theta_full 30.1
_diffrn_reflns_theta_max 30.1
_diffrn_reflns_theta_min 1.6
_diffrn_standards_decay_% 0
_diffrn_standards_number 0
_exptl_absorpt_coefficient_mu 6.464
_exptl_absorpt_correction_T_max 1
_exptl_absorpt_correction_T_min 0.566
_exptl_absorpt_correction_type multi-scan
_exptl_absorpt_process_details '(SADABS, Bruker, 2000 & Blessing, 1995)'
_exptl_crystal_colour colourless
_exptl_crystal_density_diffrn 1.728
_exptl_crystal_density_method 'not measured'
_exptl_crystal_description block
_exptl_crystal_F_000 2376
_exptl_crystal_size_max 0.16
_exptl_crystal_size_mid 0.16
_exptl_crystal_size_min 0.10
_refine_diff_density_max 1.73
_refine_diff_density_min -0.56
_refine_diff_density_rms 0.192
_refine_ls_extinction_method none
_refine_ls_goodness_of_fit_ref 1.07
_refine_ls_hydrogen_treatment constr
_refine_ls_matrix_type full
_refine_ls_number_parameters 274
_refine_ls_number_reflns 6849
_refine_ls_number_restraints 0
_refine_ls_restrained_S_all 1.07
_refine_ls_R_factor_all 0.062
_refine_ls_R_factor_gt 0.042
_refine_ls_shift/su_max <0.001
_refine_ls_shift/su_mean 0.000
_refine_ls_structure_factor_coef Fsqd
_refine_ls_weighting_details 'calc w=1/[\s^2^(Fo^2^)+(0.0675P)^2^+10.9487P] where P=(Fo^2^+2Fc^2^)/3'
_refine_ls_weighting_scheme calc
_refine_ls_wR_factor_gt 0.118
_refine_ls_wR_factor_ref 0.125
_reflns_number_gt 5254
_reflns_number_total 6849
_reflns_threshold_expression I>2\s(I)
_cod_data_source_file b700295e.txt
_cod_data_source_block dppb[Au(SC(OMe)=NC6H4Me-p)]2.2H2O
_cod_original_sg_symbol_H-M C2/c
_cod_database_code 7202696

loop_
_symmetry_equiv_pos_as_xyz
'x, y, z'
'-x, y, -z+1/2'
'x+1/2, y+1/2, z'
'-x+1/2, y+1/2, -z+1/2'
'-x, -y, -z'
'x, -y, z-1/2'
'-x+1/2, -y+1/2, -z'
'x+1/2, -y+1/2, z-1/2'

loop_
_atom_site_label
_atom_site_type_symbol
_atom_site_fract_x
_atom_site_fract_y
_atom_site_fract_z
_atom_site_U_iso_or_equiv
_atom_site_adp_type
_atom_site_occupancy
_atom_site_symmetry_multiplicity
_atom_site_calc_flag
_atom_site_refinement_flags
_atom_site_disorder_assembly
_atom_site_disorder_group
Au Au 0.241846(17) 0.163786(15) 0.443524(8) 0.03006(8) Uani 1 1 d . . .
S1 S 0.28116(14) 0.32105(10) 0.41753(5) 0.0354(3) Uani 1 1 d . . .
P1 P 0.22295(11) 0.00061(10) 0.46172(5) 0.0257(3) Uani 1 1 d . . .
O1 O 0.2047(4) 0.2259(3) 0.33037(17) 0.0541(14) Uani 1 1 d . . .
N1 N 0.2697(6) 0.3764(5) 0.3163(2) 0.0548(18) Uani 1 1 d . . .
C1 C 0.2506(6) 0.3129(5) 0.3485(2) 0.0401(15) Uani 1 1 d . . .
C2 C 0.3201(6) 0.4675(5) 0.3334(2) 0.0423(16) Uani 1 1 d . . .
C3 C 0.4124(6) 0.4844(5) 0.3248(2) 0.0439(16) Uani 1 1 d . . .
H3 H 0.4437 0.4334 0.3101 0.053 Uiso 1 1 calc R . .
C4 C 0.4604(6) 0.5769(5) 0.3378(3) 0.0458(16) Uani 1 1 d . . .
H4 H 0.5241 0.5866 0.3323 0.055 Uiso 1 1 calc R . .
C5 C 0.4158(5) 0.6539(4) 0.3585(3) 0.0392(14) Uani 1 1 d . . .
C6 C 0.3222(6) 0.6362(5) 0.3664(3) 0.0410(15) Uani 1 1 d . . .
H6 H 0.2905 0.6875 0.3807 0.049 Uiso 1 1 calc R . .
C7 C 0.2737(6) 0.5450(5) 0.3538(3) 0.0470(17) Uani 1 1 d . . .
H7 H 0.2098 0.5355 0.3590 0.056 Uiso 1 1 calc R . .
C5' C 0.4670(6) 0.7532(6) 0.3723(3) 0.057(2) Uani 1 1 d . . .
H5'1 H 0.5053 0.7523 0.4088 0.086 Uiso 1 1 calc R . .
H5'2 H 0.4177 0.8062 0.3673 0.086 Uiso 1 1 calc R . .
H5'3 H 0.5113 0.7651 0.3495 0.086 Uiso 1 1 calc R . .
C8 C 0.1760(9) 0.2122(7) 0.2738(3) 0.086(4) Uani 1 1 d . . .
H8A H 0.1306 0.2653 0.2577 0.129 Uiso 1 1 calc R . .
H8B H 0.1433 0.1478 0.2655 0.129 Uiso 1 1 calc R . .
H8C H 0.2348 0.2143 0.2601 0.129 Uiso 1 1 calc R . .
C9 C 0.1360(4) -0.0332(4) 0.50064(19) 0.0242(10) Uani 1 1 d . . .
H9A H 0.1310 -0.1065 0.5013 0.029 Uiso 1 1 calc R . .
H9B H 0.1634 -0.0106 0.5371 0.029 Uiso 1 1 calc R . .
C10 C 0.0316(4) 0.0101(4) 0.4808(2) 0.0289(11) Uani 1 1 d . . .
H10A H 0.0362 0.0826 0.4759 0.035 Uiso 1 1 calc R . .
H10B H -0.0004 -0.0197 0.4465 0.035 Uiso 1 1 calc R . .
C11 C 0.1898(5) -0.0709(4) 0.4010(2) 0.0303(12) Uani 1 1 d . . .
C12 C 0.2276(6) -0.0381(5) 0.3587(2) 0.0435(15) Uani 1 1 d . . .
H12 H 0.2692 0.0185 0.3622 0.052 Uiso 1 1 calc R . .
C13 C 0.2016(7) -0.0918(6) 0.3113(3) 0.056(2) Uani 1 1 d . . .
H13 H 0.2272 -0.0714 0.2829 0.067 Uiso 1 1 calc R . .
C14 C 0.1394(7) -0.1739(6) 0.3051(3) 0.055(2) Uani 1 1 d . . .
H14 H 0.1197 -0.2070 0.2724 0.066 Uiso 1 1 calc R . .
C15 C 0.1066(6) -0.2063(6) 0.3476(3) 0.0509(18) Uani 1 1 d . . .
H15 H 0.0675 -0.2646 0.3442 0.061 Uiso 1 1 calc R . .
C16 C 0.1294(6) -0.1558(5) 0.3950(3) 0.0408(14) Uani 1 1 d . . .
H16 H 0.1045 -0.1786 0.4232 0.049 Uiso 1 1 calc R . .
C17 C 0.3393(4) -0.0510(4) 0.5004(2) 0.0277(11) Uani 1 1 d . . .
C18 C 0.3918(5) 0.0029(5) 0.5430(3) 0.0434(15) Uani 1 1 d . . .
H18 H 0.3692 0.0670 0.5495 0.052 Uiso 1 1 calc R . .
C19 C 0.4775(5) -0.0351(6) 0.5764(3) 0.0475(17) Uani 1 1 d . . .
H19 H 0.5106 0.0019 0.6063 0.057 Uiso 1 1 calc R . .
C20 C 0.5142(5) -0.1254(5) 0.5665(3) 0.0424(15) Uani 1 1 d . . .
H20 H 0.5725 -0.1510 0.5892 0.051 Uiso 1 1 calc R . .
C21 C 0.4642(5) -0.1797(5) 0.5221(3) 0.0452(16) Uani 1 1 d . . .
H21 H 0.4899 -0.2412 0.5138 0.054 Uiso 1 1 calc R . .
C22 C 0.3770(5) -0.1422(5) 0.4904(3) 0.0411(15) Uani 1 1 d . . .
H22 H 0.3422 -0.1800 0.4612 0.049 Uiso 1 1 calc R . .
O2 O 0.0899(12) 0.5835(8) 0.2178(5) 0.048(3) Uani 0.50 1 d P A 1
O3 O 0.0533(18) 0.5339(16) 0.2261(8) 0.136(10) Uani 0.50 1 d P B 2

loop_
_atom_site_aniso_label
_atom_site_aniso_U_11
_atom_site_aniso_U_22
_atom_site_aniso_U_33
_atom_site_aniso_U_23
_atom_site_aniso_U_13
_atom_site_aniso_U_12
Au 0.03599(14) 0.02939(12) 0.02722(12) 0.00523(8) 0.01243(9) 0.00410(9)
S1 0.0568(10) 0.0264(6) 0.0238(6) 0.0019(5) 0.0118(6) 0.0012(6)
P1 0.0284(7) 0.0274(6) 0.0236(6) 0.0032(5) 0.0108(5) 0.0025(6)
O1 0.096(4) 0.039(2) 0.028(2) -0.0055(18) 0.017(3) -0.021(3)
N1 0.098(6) 0.045(3) 0.022(2) 0.001(2) 0.018(3) -0.016(3)
C1 0.064(5) 0.031(3) 0.025(3) 0.001(2) 0.011(3) 0.003(3)
C2 0.069(5) 0.034(3) 0.023(3) 0.007(2) 0.011(3) -0.001(3)
C3 0.061(5) 0.039(3) 0.030(3) 0.006(2) 0.007(3) 0.009(3)
C4 0.048(4) 0.050(4) 0.037(3) 0.011(3) 0.007(3) 0.009(3)
C5 0.043(4) 0.036(3) 0.033(3) 0.008(2) 0.001(3) 0.002(3)
C6 0.054(4) 0.037(3) 0.036(3) -0.003(2) 0.017(3) 0.004(3)
C7 0.060(5) 0.048(4) 0.037(3) 0.001(3) 0.021(3) -0.010(3)
C5' 0.059(5) 0.053(4) 0.056(4) 0.005(3) 0.008(4) -0.013(4)
C8 0.154(11) 0.066(6) 0.033(4) -0.013(4) 0.015(5) -0.037(6)
C9 0.028(3) 0.027(2) 0.020(2) 0.0029(18) 0.011(2) 0.001(2)
C10 0.032(3) 0.033(3) 0.022(2) 0.006(2) 0.009(2) 0.004(2)
C11 0.036(3) 0.034(3) 0.022(2) 0.001(2) 0.008(2) 0.008(2)
C12 0.051(4) 0.051(4) 0.034(3) -0.007(3) 0.019(3) 0.004(3)
C13 0.077(6) 0.066(5) 0.032(3) 0.001(3) 0.028(4) 0.006(4)
C14 0.072(5) 0.059(5) 0.033(3) -0.011(3) 0.010(3) 0.021(4)
C15 0.059(5) 0.047(4) 0.045(4) -0.012(3) 0.010(3) 0.002(4)
C16 0.048(4) 0.042(3) 0.035(3) -0.002(3) 0.014(3) -0.001(3)
C17 0.028(3) 0.032(3) 0.025(2) 0.004(2) 0.011(2) 0.001(2)
C18 0.042(4) 0.038(3) 0.048(4) -0.009(3) 0.008(3) 0.009(3)
C19 0.040(4) 0.053(4) 0.046(4) -0.006(3) 0.004(3) 0.004(3)
C20 0.028(3) 0.048(4) 0.052(4) 0.016(3) 0.012(3) 0.002(3)
C21 0.044(4) 0.034(3) 0.059(4) 0.010(3) 0.016(3) 0.013(3)
C22 0.044(4) 0.035(3) 0.046(4) 0.003(3) 0.014(3) 0.000(3)
O2 0.064(9) 0.037(5) 0.027(5) -0.014(4) -0.020(5) 0.019(5)
O3 0.13(2) 0.16(2) 0.085(14) -0.078(15) -0.041(12) 0.078(16)

loop_
_atom_type_symbol
_atom_type_description
_atom_type_scat_dispersion_real
_atom_type_scat_dispersion_imag
_atom_type_scat_source
C C 0.0033 0.0016 'International Tables Vol C Tables 4.2.6.8 and 6.1.1.4'
H H 0.0000 0.0000 'International Tables Vol C Tables 4.2.6.8 and 6.1.1.4'
Au Au -2.0133 8.8022 'International Tables Vol C Tables 4.2.6.8 and 6.1.1.4'
N N 0.0061 0.0033 'International Tables Vol C Tables 4.2.6.8 and 6.1.1.4'
O O 0.0106 0.0060 'International Tables Vol C Tables 4.2.6.8 and 6.1.1.4'
P P 0.1023 0.0942 'International Tables Vol C Tables 4.2.6.8 and 6.1.1.4'
S S 0.1246 0.1234 'International Tables Vol C Tables 4.2.6.8 and 6.1.1.4'

loop_
_geom_angle_atom_site_label_1
_geom_angle_atom_site_label_2
_geom_angle_atom_site_label_3
_geom_angle
_geom_angle_site_symmetry_1
_geom_angle_site_symmetry_3
_geom_angle_publ_flag
P1 Au S1 170.14(6) . . ?
C1 S1 Au 103.5(2) . . ?
C11 P1 C17 106.5(3) . . ?
C11 P1 C9 107.6(3) . . ?
C17 P1 C9 102.6(2) . . ?
C11 P1 Au 109.91(19) . . ?
C17 P1 Au 110.43(19) . . ?
C9 P1 Au 119.02(17) . . ?
C1 O1 C8 116.9(5) . . ?
C1 N1 C2 122.1(6) . . ?
N1 C1 O1 119.9(6) . . ?
N1 C1 S1 127.4(5) . . ?
O1 C1 S1 112.7(4) . . ?
C7 C2 N1 121.2(7) . . ?
C7 C2 C3 118.7(6) . . ?
N1 C2 C3 119.7(7) . . ?
C4 C3 C2 120.7(7) . . ?
C4 C3 H3 119.7 . . ?
C2 C3 H3 119.7 . . ?
C5 C4 C3 121.2(7) . . ?
C5 C4 H4 119.4 . . ?
C3 C4 H4 119.4 . . ?
C4 C5 C6 117.5(6) . . ?
C4 C5 C5' 121.2(7) . . ?
C6 C5 C5' 121.3(7) . . ?
C5 C6 C7 121.9(7) . . ?
C5 C6 H6 119.0 . . ?
C7 C6 H6 119.0 . . ?
C2 C7 C6 119.9(7) . . ?
C2 C7 H7 120.1 . . ?
C6 C7 H7 120.1 . . ?
C5 C5' H5'1 109.5 . . ?
C5 C5' H5'2 109.5 . . ?
H5'1 C5' H5'2 109.5 . . ?
C5 C5' H5'3 109.5 . . ?
H5'1 C5' H5'3 109.5 . . ?
H5'2 C5' H5'3 109.5 . . ?
O1 C8 H8A 109.5 . . ?
O1 C8 H8B 109.5 . . ?
H8A C8 H8B 109.5 . . ?
O1 C8 H8C 109.5 . . ?
H8A C8 H8C 109.5 . . ?
H8B C8 H8C 109.5 . . ?
C10 C9 P1 115.1(3) . . ?
C10 C9 H9A 108.5 . . ?
P1 C9 H9A 108.5 . . ?
C10 C9 H9B 108.5 . . ?
P1 C9 H9B 108.5 . . ?
H9A C9 H9B 107.5 . . ?
C10 C10 C9 111.6(5) 5_556 . ?
C10 C10 H10A 109.3 5_556 . ?
C9 C10 H10A 109.3 . . ?
C10 C10 H10B 109.3 5_556 . ?
C9 C10 H10B 109.3 . . ?
H10A C10 H10B 108.0 . . ?
C12 C11 C16 119.7(6) . . ?
C12 C11 P1 117.6(5) . . ?
C16 C11 P1 122.7(5) . . ?
C13 C12 C11 118.3(7) . . ?
C13 C12 H12 120.9 . . ?
C11 C12 H12 120.8 . . ?
C12 C13 C14 121.7(7) . . ?
C12 C13 H13 119.1 . . ?
C14 C13 H13 119.1 . . ?
C15 C14 C13 118.7(7) . . ?
C15 C14 H14 120.7 . . ?
C13 C14 H14 120.7 . . ?
C16 C15 C14 121.9(7) . . ?
C16 C15 H15 119.1 . . ?
C14 C15 H15 119.1 . . ?
C15 C16 C11 119.7(7) . . ?
C15 C16 H16 120.2 . . ?
C11 C16 H16 120.2 . . ?
C22 C17 C18 118.0(6) . . ?
C22 C17 P1 123.9(5) . . ?
C18 C17 P1 118.1(4) . . ?
C17 C18 C19 121.2(6) . . ?
C17 C18 H18 119.4 . . ?
C19 C18 H18 119.4 . . ?
C20 C19 C18 120.6(6) . . ?
C20 C19 H19 119.7 . . ?
C18 C19 H19 119.7 . . ?
C19 C20 C21 119.2(6) . . ?
C19 C20 H20 120.4 . . ?
C21 C20 H20 120.4 . . ?
C20 C21 C22 119.3(6) . . ?
C20 C21 H21 120.4 . . ?
C22 C21 H21 120.4 . . ?
C17 C22 C21 121.7(7) . . ?
C17 C22 H22 119.1 . . ?
C21 C22 H22 119.1 . . ?

loop_
_geom_bond_atom_site_label_1
_geom_bond_atom_site_label_2
_geom_bond_distance
_geom_bond_site_symmetry_2
_geom_bond_publ_flag
Au P1 2.2556(14) . ?
Au S1 2.3107(14) . ?
S1 C1 1.749(6) . ?
P1 C11 1.807(6) . ?
P1 C17 1.811(6) . ?
P1 C9 1.820(5) . ?
O1 C1 1.351(8) . ?
O1 C8 1.443(8) . ?
N1 C1 1.268(8) . ?
N1 C2 1.417(9) . ?
C2 C7 1.392(10) . ?
C2 C3 1.373(11) . ?
C3 C4 1.402(10) . ?
C3 H3 0.9400 . ?
C4 C5 1.377(10) . ?
C4 H4 0.9400 . ?
C5 C6 1.387(10) . ?
C5 C5' 1.502(9) . ?
C6 C7 1.389(9) . ?
C6 H6 0.9400 . ?
C7 H7 0.9400 . ?
C5' H5'1 0.9700 . ?
C5' H5'2 0.9700 . ?
C5' H5'3 0.9700 . ?
C8 H8A 0.9700 . ?
C8 H8B 0.9700 . ?
C8 H8C 0.9700 . ?
C9 C10 1.523(7) . ?
C9 H9A 0.9800 . ?
C9 H9B 0.9800 . ?
C10 C10 1.513(10) 5_556 ?
C10 H10A 0.9800 . ?
C10 H10B 0.9800 . ?
C11 C12 1.409(8) . ?
C11 C16 1.394(9) . ?
C12 C13 1.396(9) . ?
C12 H12 0.9400 . ?
C13 C14 1.378(12) . ?
C13 H13 0.9400 . ?
C14 C15 1.373(11) . ?
C14 H14 0.9400 . ?
C15 C16 1.374(9) . ?
C15 H15 0.9400 . ?
C16 H16 0.9400 . ?
C17 C22 1.374(8) . ?
C17 C18 1.370(8) . ?
C18 C19 1.382(9) . ?
C18 H18 0.9400 . ?
C19 C20 1.357(10) . ?
C19 H19 0.9400 . ?
C20 C21 1.395(11) . ?
C20 H20 0.9400 . ?
C21 C22 1.377(10) . ?
C21 H21 0.9400 . ?
C22 H22 0.9400 . ?

loop_
_geom_torsion_atom_site_label_1
_geom_torsion_atom_site_label_2
_geom_torsion_atom_site_label_3
_geom_torsion_atom_site_label_4
_geom_torsion
_geom_torsion_site_symmetry_1
_geom_torsion_site_symmetry_2
_geom_torsion_site_symmetry_3
_geom_torsion_site_symmetry_4
_geom_torsion_publ_flag
P1 Au S1 C1 60.2(4) . . . . ?
S1 Au P1 C11 -56.6(4) . . . . ?
S1 Au P1 C17 60.6(4) . . . . ?
S1 Au P1 C9 178.8(3) . . . . ?
C2 N1 C1 O1 -178.2(7) . . . . ?
C2 N1 C1 S1 -0.8(13) . . . . ?
C8 O1 C1 N1 -2.6(12) . . . . ?
C8 O1 C1 S1 179.7(7) . . . . ?
Au S1 C1 N1 -170.9(7) . . . . ?
Au S1 C1 O1 6.6(6) . . . . ?
C1 N1 C2 C7 -71.6(10) . . . . ?
C1 N1 C2 C3 115.3(8) . . . . ?
C7 C2 C3 C4 1.9(9) . . . . ?
N1 C2 C3 C4 175.2(6) . . . . ?
C2 C3 C4 C5 -1.3(9) . . . . ?
C3 C4 C5 C6 0.5(9) . . . . ?
C3 C4 C5 C5' -179.8(6) . . . . ?
C4 C5 C6 C7 -0.4(10) . . . . ?
C5' C5 C6 C7 179.8(6) . . . . ?
N1 C2 C7 C6 -175.0(6) . . . . ?
C3 C2 C7 C6 -1.8(9) . . . . ?
C5 C6 C7 C2 1.1(10) . . . . ?
C11 P1 C9 C10 -74.1(4) . . . . ?
C17 P1 C9 C10 173.9(4) . . . . ?
Au P1 C9 C10 51.7(4) . . . . ?
P1 C9 C10 C10 -172.5(5) . . . 5_556 ?
C17 P1 C11 C12 -87.9(5) . . . . ?
C9 P1 C11 C12 162.7(5) . . . . ?
Au P1 C11 C12 31.7(5) . . . . ?
C17 P1 C11 C16 92.0(6) . . . . ?
C9 P1 C11 C16 -17.4(6) . . . . ?
Au P1 C11 C16 -148.4(5) . . . . ?
C16 C11 C12 C13 1.0(10) . . . . ?
P1 C11 C12 C13 -179.2(6) . . . . ?
C11 C12 C13 C14 1.1(12) . . . . ?
C12 C13 C14 C15 -3.4(12) . . . . ?
C13 C14 C15 C16 3.8(12) . . . . ?
C14 C15 C16 C11 -1.8(11) . . . . ?
C12 C11 C16 C15 -0.6(10) . . . . ?
P1 C11 C16 C15 179.6(5) . . . . ?
C11 P1 C17 C22 -15.6(6) . . . . ?
C9 P1 C17 C22 97.3(5) . . . . ?
Au P1 C17 C22 -134.8(5) . . . . ?
C11 P1 C17 C18 166.1(5) . . . . ?
C9 P1 C17 C18 -81.0(5) . . . . ?
Au P1 C17 C18 46.9(5) . . . . ?
C22 C17 C18 C19 -3.1(10) . . . . ?
P1 C17 C18 C19 175.3(6) . . . . ?
C17 C18 C19 C20 3.0(11) . . . . ?
C18 C19 C20 C21 -0.2(11) . . . . ?
C19 C20 C21 C22 -2.3(11) . . . . ?
C18 C17 C22 C21 0.5(10) . . . . ?
P1 C17 C22 C21 -177.8(5) . . . . ?
C20 C21 C22 C17 2.2(11) . . . . ?
